data_7710819
loop_
_publ_author_name
'Burt, Liam K.'
'Dewhurst, Rian D.'
'Hill, Anthony F.'
'Kong, Richard Y.'
'Nahon, Emily E.'
'Onn, Chee S.'

_publ_section_title
;
 Heterobimetallic \m2-halocarbyne complexes
;
_journal_name_full 'Dalton Transactions'
_journal_paper_doi 10.1039/D2DT01558G
_journal_year 2022
_chemical_formula_moiety 'C36 H44 B2 Cl2 N12 O4 Pt W2'
_chemical_formula_sum 'C36 H44 B2 Cl2 N12 O4 Pt W2'
_chemical_formula_weight 1364.14
_space_group_crystal_system triclinic
_space_group_IT_number 2
_space_group_name_Hall '-P 1'
_space_group_name_H-M_alt 'P -1'
_atom_sites_solution_hydrogens geom
_atom_sites_solution_primary dual
_audit_creation_date 2022-05-09
_audit_creation_method
;
Olex2 1.5
(compiled 2021.11.18 svn.ra9532c28 for OlexSys, GUI svn.r6429)
;
_audit_update_record
;
2022-05-15 deposited with the CCDC.	2022-07-27 downloaded from the CCDC.
;
_cell_angle_alpha 73.274(6)
_cell_angle_beta 64.083(7)
_cell_angle_gamma 83.109(5)
_cell_formula_units_Z 1
_cell_length_a 10.4275(7)
_cell_length_b 10.6735(7)
_cell_length_c 11.3340(9)
_cell_measurement_reflns_used 3443
_cell_measurement_temperature 150.01(10)
_cell_measurement_theta_max 73.3870
_cell_measurement_theta_min 4.6970
_cell_volume 1086.56(15)
_computing_cell_refinement 'CrysAlisPro 1.171.40.82a (Rigaku OD, 2020)'
_computing_data_collection 'CrysAlisPro 1.171.40.82a (Rigaku OD, 2020)'
_computing_data_reduction 'CrysAlisPro 1.171.40.82a (Rigaku OD, 2020)'
_computing_molecular_graphics 'Olex2 1.5 (Dolomanov et al., 2009)'
_computing_publication_material 'Olex2 1.5 (Dolomanov et al., 2009)'
_computing_structure_refinement 'SHELXL 2016/6 (Sheldrick, 2015)'
_computing_structure_solution 'SHELXT 2014/5 (Sheldrick, 2014)'
_diffrn_ambient_environment N~2~
_diffrn_ambient_temperature 150.01(10)
_diffrn_detector 'CCD plate'
_diffrn_detector_area_resol_mean 8.1297
_diffrn_detector_type EosS2
_diffrn_measured_fraction_theta_full 0.996
_diffrn_measured_fraction_theta_max 0.979
_diffrn_measurement_details
;
List of Runs (angles in degrees, time in seconds):

  # Type    Start    End  Width  t~exp~   \w     \q     \k     \f   Frames
#--------------------------------------------------------------------------
  1  \w    -29.00   2.00   1.00    2.57    --   37.45 -57.00  60.00   31
  2  \w    -29.00  56.00   1.00    2.57    --   37.45 -38.00  90.00   85
  3  \w     81.00 108.00   1.00    2.57    --   37.45  19.00-120.00   27
  4  \w     29.00  91.00   1.00    2.57    --   37.45-125.00  90.00   62
  5  \w    -31.00  54.00   1.00    2.57    --   37.45 -38.00 -60.00   85
  6  \w     27.00  88.00   1.00    2.57    --   37.45-125.00-180.00   61
  7  \w      3.00  30.00   1.00    2.57    --   37.45 -57.00  60.00   27
  8  \w     33.00  74.00   1.00    2.57    --   37.45 -99.00 -90.00   41
  9  \w     29.00  63.00   1.00    2.57    --   37.45  19.00-120.00   34
 10  \w     29.00  79.00   1.00    2.57    --   37.45-125.00   0.00   50
 11  \w     19.00 106.00   1.00    2.57    --   37.45  38.00 -90.00   87
 12  \w     45.00 128.00   1.00   10.28    --  111.00 -50.00  90.00   83
 13  \w     78.00 126.00   1.00   10.28    --  111.00 -25.00 120.00   48
 14  \w     73.00 108.00   1.00   10.28    --  111.00-111.00 -60.00   35
 15  \w     81.00 108.00   1.00   10.28    --  111.00-111.00   0.00   27
 16  \w     42.00  74.00   1.00   10.28    --  111.00-111.00   0.00   32
 17  \w    107.00 171.00   1.00   10.28    --  111.00 111.00-120.00   64
 18  \w    135.00 162.00   1.00   10.28    --  111.00  50.00 150.00   27
 19  \w    100.00 160.00   1.00   10.28    --  111.00  50.00-180.00   60
 20  \w     70.00 109.00   1.00   10.28    --  111.00-111.00-180.00   39
 21  \w     47.00  74.00   1.00   10.28    --  111.00 -77.00 -30.00   27
 22  \w     76.00 126.00   1.00   10.28    --  111.00 -77.00 -30.00   50
 23  \w     96.00 172.00   1.00   10.28    --  111.00  38.00  60.00   76
 24  \w     82.00 128.00   1.00   10.28    --  111.00 -50.00 -30.00   46
 25  \w     67.00 109.00   1.00   10.28    --  111.00-111.00 120.00   42
 26  \w     65.00 127.00   1.00   10.28    --  111.00 -25.00-120.00   62
 27  \w     46.00  79.00   1.00   10.28    --  111.00 -50.00 -30.00   33
 28  \w     44.00 114.00   1.00   10.28    --  111.00 -50.00-150.00   70
 29  \w     71.00 124.00   1.00   10.28    --  111.00 -77.00 150.00   53
 30  \w     96.00 178.00   1.00   10.28    --  111.00  38.00 -60.00   82
;
_diffrn_measurement_device 'four-circle diffractometer'
_diffrn_measurement_device_type 'SuperNova, Dual, Cu at home/near, EosS2'
_diffrn_measurement_method '\w scans'
_diffrn_orient_matrix_type 'CrysAlisPro convention (1999,Acta A55,543-557)'
_diffrn_orient_matrix_UB_11 0.1384451000
_diffrn_orient_matrix_UB_12 0.0498550000
_diffrn_orient_matrix_UB_13 -0.1274815000
_diffrn_orient_matrix_UB_21 0.0787772000
_diffrn_orient_matrix_UB_22 -0.1224000000
_diffrn_orient_matrix_UB_23 0.0455716000
_diffrn_orient_matrix_UB_31 -0.0401271000
_diffrn_orient_matrix_UB_32 -0.0724414000
_diffrn_orient_matrix_UB_33 -0.0788317000
_diffrn_radiation_monochromator mirror
_diffrn_radiation_probe x-ray
_diffrn_radiation_type 'Cu K\a'
_diffrn_radiation_wavelength 1.54184
_diffrn_reflns_av_R_equivalents 0.0265
_diffrn_reflns_av_unetI/netI 0.0430
_diffrn_reflns_Laue_measured_fraction_full 0.996
_diffrn_reflns_Laue_measured_fraction_max 0.979
_diffrn_reflns_limit_h_max 10
_diffrn_reflns_limit_h_min -12
_diffrn_reflns_limit_k_max 10
_diffrn_reflns_limit_k_min -13
_diffrn_reflns_limit_l_max 11
_diffrn_reflns_limit_l_min -14
_diffrn_reflns_number 7640
_diffrn_reflns_point_group_measured_fraction_full 0.996
_diffrn_reflns_point_group_measured_fraction_max 0.979
_diffrn_reflns_theta_full 67.684
_diffrn_reflns_theta_max 73.446
_diffrn_reflns_theta_min 4.325
_diffrn_source 'micro-focus sealed X-ray tube'
_diffrn_source_type 'SuperNova (Cu) X-ray Source'
_exptl_absorpt_coefficient_mu 17.037
_exptl_absorpt_correction_T_max 0.647
_exptl_absorpt_correction_T_min 0.399
_exptl_absorpt_correction_type analytical
_exptl_absorpt_process_details
;
CrysAlisPro 1.171.40.82a (Rigaku Oxford Diffraction, 2020)
Analytical numeric absorption correction using a multifaceted crystal
model based on expressions derived by R.C. Clark & J.S. Reid.
(Clark, R. C. & Reid, J. S. (1995). Acta Cryst. A51, 887-897)
Empirical absorption correction using spherical harmonics,
implemented in SCALE3 ABSPACK scaling algorithm.
;
_exptl_crystal_colour 'clear dark red'
_exptl_crystal_density_diffrn 2.085
_exptl_crystal_description plate
_exptl_crystal_F_000 646
_exptl_crystal_recrystallization_method 'Re-crystallisation from solvent: CHCl3, n-hexane'
_exptl_crystal_size_max 0.097
_exptl_crystal_size_mid 0.055
_exptl_crystal_size_min 0.04
_refine_diff_density_max 1.198
_refine_diff_density_min -1.110
_refine_diff_density_rms 0.115
_refine_ls_extinction_method none
_refine_ls_goodness_of_fit_ref 1.049
_refine_ls_hydrogen_treatment mixed
_refine_ls_matrix_type full
_refine_ls_number_parameters 324
_refine_ls_number_reflns 4291
_refine_ls_number_restraints 0
_refine_ls_restrained_S_all 1.049
_refine_ls_R_factor_all 0.0475
_refine_ls_R_factor_gt 0.0367
_refine_ls_shift/su_max 0.001
_refine_ls_shift/su_mean 0.000
_refine_ls_structure_factor_coef Fsqd
_refine_ls_weighting_details 'w=1/[\s^2^(Fo^2^)+(0.0363P)^2^+2.3840P] where P=(Fo^2^+2Fc^2^)/3'
_refine_ls_weighting_scheme calc
_refine_ls_wR_factor_gt 0.0843
_refine_ls_wR_factor_ref 0.0880
_reflns_Friedel_coverage 0.000
_reflns_number_gt 3579
_reflns_number_total 4291
_reflns_threshold_expression 'I > 2\s(I)'
_cod_data_source_file d2dt01558g2.cif
_cod_data_source_block en001_facesraw
_cod_database_code 7710819
_publcif_datablock.id {6c2ecb06-2d9b-49d8-88b3-b1696b74d8ff}

_shelx_shelxl_version_number 2016/6
_chemical_oxdiff_formula C36H47B2Cl2N12O4PtW2
_chemical_oxdiff_usercomment 'Vap. diff. @ 5degC, o/n, CHCl3/nHex'
_shelx_space_group_comment
;
The symmetry employed for this shelxl refinement is uniquely defined
by the following loop, which should always be used as a source of
symmetry information in preference to the above space-group names.
They are only intended as comments.
;
_shelx_estimated_absorpt_t_max 0.549
_shelx_estimated_absorpt_t_min 0.289
_olex2_refinement_description
;
1. Fixed Uiso
 At 1.2 times of:
  All B(H) groups, All C(H) groups
 At 1.5 times of:
  All C(H,H,H) groups
2. Others
 Fixed Sof: Pt1(0.4) Cl1(0.5) O1(0.5) O2(0.5) C2(0.5) Cl2(0.5) O3(0.5) O4(0.5)
 C4(0.5) Pt2(0.1)
3.a Ternary CH refined with riding coordinates:
 B1(H1)
3.b Aromatic/amide H refined with riding coordinates:
 C7(H7), C12(H12), C17(H17)
3.c Idealised Me refined as rotating group:
 C5(H5A,H5B,H5C), C9(H9A,H9B,H9C), C10(H10A,H10B,H10C), C14(H14A,H14B,H14C),
 C15(H15A,H15B,H15C), C19(H19A,H19B,H19C)
;
_ins_header
;
TITL EN001_facesraw in P1 
REM P1 (#1 in standard setting)
CELL 1.54184  10.427524  10.673459  11.334016  73.2744  64.0827  83.1089
ZERR    1.00   0.000657   0.000719   0.000853   0.0063   0.0068   0.0054
LATT -1
SFAC C H B N O Cl W Pt
UNIT 36.00 47.00 2.00 12.00 4.00 2.00 2.00 1.00
TREF
HKLF 4
END
;
_olex2_submission_special_instructions 'No special instructions were received'
_oxdiff_exptl_absorpt_empirical_details
;
Empirical correction (ABSPACK) includes:
- Absorption correction using spherical harmonics
- Frame scaling
;
_oxdiff_exptl_absorpt_empirical_full_max 1.292
_oxdiff_exptl_absorpt_empirical_full_min 0.746
_publcif_funding_html
;
;

loop_
_space_group_symop_operation_xyz
'x, y, z'
'-x, -y, -z'

loop_
_atom_site_label
_atom_site_type_symbol
_atom_site_fract_x
_atom_site_fract_y
_atom_site_fract_z
_atom_site_U_iso_or_equiv
_atom_site_adp_type
_atom_site_occupancy
_atom_site_site_symmetry_order
_atom_site_calc_flag
_atom_site_refinement_flags_posn
_atom_site_refinement_flags_adp
_atom_site_refinement_flags_occupancy
_atom_site_disorder_assembly
_atom_site_disorder_group
Pt1 Pt 0.46744(10) 0.95478(7) 0.50363(10) 0.03834(15) Uani 0.4 1 d . . P A .
W1 W 0.64916(3) 0.83172(3) 0.60630(3) 0.04091(10) Uani 1 1 d . . . . .
N1 N 0.7114(6) 0.8405(5) 0.7689(6) 0.0460(13) Uani 1 1 d . . . . .
N2 N 0.7951(7) 0.7449(6) 0.8109(6) 0.0523(14) Uani 1 1 d . . . . .
N3 N 0.8701(5) 0.7580(5) 0.5194(6) 0.0455(13) Uani 1 1 d . . . . .
N4 N 0.9232(6) 0.6694(5) 0.6002(6) 0.0459(13) Uani 1 1 d . . . . .
N5 N 0.6107(6) 0.6215(5) 0.7227(6) 0.0419(12) Uani 1 1 d . . . . .
N6 N 0.6954(6) 0.5588(5) 0.7846(6) 0.0456(12) Uani 1 1 d . . . . .
C1 C 0.6116(8) 0.7988(8) 0.4619(9) 0.066(2) Uani 1 1 d . . . . .
C3 C 0.7184(8) 1.0115(8) 0.5069(10) 0.072(3) Uani 1 1 d . . . . .
C5 C 0.6052(14) 1.0529(8) 0.8178(10) 0.107(5) Uani 1 1 d . . . . .
H5A H 0.648337 1.102251 0.724339 0.160 Uiso 1 1 calc R U . . .
H5B H 0.604704 1.104617 0.874742 0.160 Uiso 1 1 calc R U . . .
H5C H 0.509047 1.030270 0.841481 0.160 Uiso 1 1 calc R U . . .
C6 C 0.6897(10) 0.9292(8) 0.8383(9) 0.068(3) Uani 1 1 d . . . . .
C7 C 0.7558(11) 0.8895(10) 0.9235(10) 0.085(3) Uani 1 1 d . . . . .
H7 H 0.755207 0.933708 0.983534 0.102 Uiso 1 1 calc R U . . .
C8 C 0.8227(9) 0.7745(10) 0.9057(9) 0.069(2) Uani 1 1 d . . . . .
C9 C 0.9129(12) 0.6930(13) 0.9676(11) 0.100(4) Uani 1 1 d . . . . .
H9A H 0.887570 0.602608 0.991765 0.149 Uiso 1 1 calc R U . . .
H9B H 0.898838 0.717255 1.047629 0.149 Uiso 1 1 calc R U . . .
H9C H 1.011213 0.705938 0.903689 0.149 Uiso 1 1 calc R U . . .
C10 C 0.9546(11) 0.8726(14) 0.2710(10) 0.123(5) Uani 1 1 d . . . . .
H10A H 1.044156 0.880215 0.192345 0.185 Uiso 1 1 calc R U . . .
H10B H 0.925866 0.957308 0.287017 0.185 Uiso 1 1 calc R U . . .
H10C H 0.883731 0.838396 0.255785 0.185 Uiso 1 1 calc R U . . .
C11 C 0.9704(8) 0.7821(8) 0.3923(9) 0.062(2) Uani 1 1 d . . . . .
C12 C 1.0910(8) 0.7068(8) 0.3927(9) 0.060(2) Uani 1 1 d . . . . .
H12 H 1.176936 0.704827 0.317742 0.073 Uiso 1 1 calc R U . . .
C13 C 1.0575(7) 0.6375(7) 0.5238(9) 0.0533(18) Uani 1 1 d . . . . .
C14 C 1.1472(9) 0.5432(9) 0.5781(11) 0.076(3) Uani 1 1 d . . . . .
H14A H 1.169038 0.577560 0.636827 0.114 Uiso 1 1 calc R U . . .
H14B H 1.234049 0.529191 0.504200 0.114 Uiso 1 1 calc R U . . .
H14C H 1.096606 0.461768 0.628651 0.114 Uiso 1 1 calc R U . . .
C15 C 0.3909(11) 0.5701(12) 0.7095(11) 0.087(3) Uani 1 1 d . . . . .
H15A H 0.344898 0.649350 0.730627 0.10(4) Uiso 1 1 calc R . . . .
H15B H 0.322235 0.500111 0.753778 0.14(5) Uiso 1 1 calc R . . . .
H15C H 0.431679 0.581920 0.612926 0.07(3) Uiso 1 1 calc R . . . .
C16 C 0.5056(8) 0.5375(7) 0.7579(8) 0.0547(17) Uani 1 1 d . . . . .
C17 C 0.5232(9) 0.4213(7) 0.8463(8) 0.059(2) Uani 1 1 d . . . . .
H17 H 0.464943 0.347362 0.886926 0.07(3) Uiso 1 1 calc R . . . .
C18 C 0.6400(9) 0.4379(6) 0.8604(7) 0.0548(19) Uani 1 1 d . . . . .
C19 C 0.7065(13) 0.3481(8) 0.9454(9) 0.079(3) Uani 1 1 d . . . . .
H19A H 0.801963 0.328194 0.887914 0.07(3) Uiso 1 1 calc R . . . .
H19B H 0.651554 0.268695 0.993694 0.13(5) Uiso 1 1 calc R . . . .
H19C H 0.708944 0.389449 1.009201 0.13(5) Uiso 1 1 calc R . . . .
B1 B 0.8363(8) 0.6244(8) 0.7548(9) 0.0491(18) Uani 1 1 d . . . . .
H1 H 0.900741 0.552461 0.804936 0.059 Uiso 1 1 calc R U . . .
Cl1 Cl 0.6471(7) 0.7428(7) 0.3439(6) 0.0792(17) Uani 0.5 1 d . . P A 1
O1 O 0.3088(13) 0.8515(12) 0.7766(11) 0.072(4) Uani 0.5 1 d . . P A 1
O2 O 0.7547(14) 1.1285(10) 0.4782(13) 0.074(3) Uani 0.5 1 d . . P B 1
C2 C 0.4433(19) 0.8561(14) 0.699(2) 0.053(4) Uani 0.5 1 d . . P A 1
Cl2 Cl 0.8598(5) 1.1073(4) 0.4131(5) 0.0742(12) Uani 0.5 1 d . . P B 2
O3 O 0.3462(12) 0.9324(9) 0.8174(10) 0.054(2) Uani 0.5 1 d . . P A 2
O4 O 0.5765(18) 0.750(2) 0.3859(18) 0.092(6) Uani 0.5 1 d . . P A 2
C4 C 0.4555(14) 0.9013(14) 0.7278(14) 0.037(3) Uani 0.5 1 d . . P A 2
Pt2 Pt 0.4662(6) 1.0144(6) 0.5361(5) 0.0589(10) Uiso 0.1 1 d . . P A .

loop_
_atom_site_aniso_label
_atom_site_aniso_U_11
_atom_site_aniso_U_22
_atom_site_aniso_U_33
_atom_site_aniso_U_23
_atom_site_aniso_U_13
_atom_site_aniso_U_12
Pt1 0.0494(5) 0.0208(3) 0.0483(4) -0.0061(3) -0.0262(4) 0.0022(3)
W1 0.03662(14) 0.02803(14) 0.04668(17) -0.00418(11) -0.01200(11) 0.00442(9)
N1 0.047(3) 0.033(3) 0.053(3) -0.015(2) -0.014(2) 0.002(2)
N2 0.056(3) 0.053(3) 0.052(3) -0.021(3) -0.023(3) 0.006(3)
N3 0.033(2) 0.043(3) 0.052(3) -0.013(2) -0.012(2) 0.008(2)
N4 0.041(3) 0.040(3) 0.061(4) -0.017(3) -0.025(3) 0.009(2)
N5 0.043(3) 0.029(2) 0.048(3) -0.004(2) -0.018(2) -0.002(2)
N6 0.058(3) 0.030(2) 0.043(3) -0.008(2) -0.019(3) 0.006(2)
C1 0.047(4) 0.057(4) 0.069(5) -0.002(4) -0.018(4) 0.022(3)
C3 0.044(4) 0.059(5) 0.092(7) 0.005(4) -0.028(4) 0.007(3)
C5 0.154(11) 0.039(4) 0.066(6) -0.025(4) 0.011(6) 0.011(5)
C6 0.074(5) 0.050(4) 0.061(5) -0.028(4) 0.002(4) -0.017(4)
C7 0.089(7) 0.092(7) 0.068(6) -0.047(6) -0.003(5) -0.038(6)
C8 0.056(4) 0.096(7) 0.058(5) -0.033(5) -0.014(4) -0.022(4)
C9 0.084(7) 0.156(12) 0.081(7) -0.038(8) -0.050(6) -0.003(7)
C10 0.063(6) 0.170(13) 0.061(6) 0.021(7) 0.005(5) 0.023(7)
C11 0.040(4) 0.064(5) 0.064(5) -0.014(4) -0.009(3) 0.003(3)
C12 0.040(4) 0.065(5) 0.076(5) -0.036(4) -0.015(3) 0.005(3)
C13 0.038(3) 0.050(4) 0.077(5) -0.031(4) -0.022(3) 0.009(3)
C14 0.055(5) 0.072(5) 0.118(8) -0.045(6) -0.046(5) 0.029(4)
C15 0.078(6) 0.100(8) 0.087(7) -0.003(6) -0.040(5) -0.045(6)
C16 0.056(4) 0.044(4) 0.055(4) -0.011(3) -0.015(3) -0.011(3)
C17 0.072(5) 0.035(3) 0.052(4) -0.011(3) -0.007(4) -0.008(3)
C18 0.073(5) 0.031(3) 0.044(4) -0.012(3) -0.011(3) 0.009(3)
C19 0.126(9) 0.044(4) 0.055(5) -0.006(4) -0.038(5) 0.022(5)
B1 0.043(4) 0.051(4) 0.062(5) -0.021(4) -0.029(4) 0.015(3)
Cl1 0.091(4) 0.095(3) 0.073(4) -0.052(3) -0.045(3) 0.036(3)
O1 0.075(8) 0.070(7) 0.051(6) -0.007(5) -0.025(6) 0.042(6)
O2 0.069(8) 0.034(5) 0.088(9) 0.003(5) -0.017(7) -0.006(5)
C2 0.062(10) 0.021(7) 0.072(11) -0.016(7) -0.025(8) 0.011(6)
Cl2 0.062(2) 0.050(2) 0.096(3) -0.012(2) -0.022(2) -0.0083(18)
O3 0.072(7) 0.040(5) 0.047(5) -0.001(4) -0.033(5) 0.017(5)
O4 0.076(11) 0.148(16) 0.079(11) -0.066(11) -0.033(9) 0.000(11)
C4 0.036(6) 0.026(7) 0.042(7) -0.015(5) -0.011(5) 0.015(5)

loop_
_atom_type_symbol
_atom_type_description
_atom_type_scat_dispersion_real
_atom_type_scat_dispersion_imag
_atom_type_scat_source
C C 0.0181 0.0091 'International Tables Vol C Tables 4.2.6.8 and 6.1.1.4'
H H 0.0000 0.0000 'International Tables Vol C Tables 4.2.6.8 and 6.1.1.4'
B B 0.0090 0.0039 'International Tables Vol C Tables 4.2.6.8 and 6.1.1.4'
Cl Cl 0.3639 0.7018 'International Tables Vol C Tables 4.2.6.8 and 6.1.1.4'
N N 0.0311 0.0180 'International Tables Vol C Tables 4.2.6.8 and 6.1.1.4'
O O 0.0492 0.0322 'International Tables Vol C Tables 4.2.6.8 and 6.1.1.4'
Pt Pt -4.5932 6.9264 'International Tables Vol C Tables 4.2.6.8 and 6.1.1.4'
W W -5.4734 5.5774 'International Tables Vol C Tables 4.2.6.8 and 6.1.1.4'

loop_
_exptl_crystal_face_index_h
_exptl_crystal_face_index_k
_exptl_crystal_face_index_l
_exptl_crystal_face_perp_dist
-2 -6 -5 0.0192
6 -1 5 0.0225
-6 -2 -1 0.0272
6 2 1 0.0123
0 4 6 0.0368
-5 0 -6 0.0182
3 6 5 0.0215
5 0 -3 0.0110

loop_
_geom_angle_atom_site_label_1
_geom_angle_atom_site_label_2
_geom_angle_atom_site_label_3
_geom_angle
_geom_angle_site_symmetry_1
_geom_angle_site_symmetry_3
_geom_angle_publ_flag
Pt1 Pt1 W1 75.87(6) 2_676 2_676 ?
Pt1 Pt1 W1 78.06(6) 2_676 . ?
Pt1 Pt1 C1 108.1(3) 2_676 . ?
Pt1 Pt1 C3 119.1(3) 2_676 2_676 ?
Pt1 Pt1 O2 148.7(3) 2_676 2_676 ?
Pt1 Pt1 C2 56.7(5) 2_676 2_676 ?
Pt1 Pt1 C2 94.1(5) 2_676 . ?
Pt1 Pt1 C4 78.6(4) 2_676 . ?
Pt1 Pt1 C4 72.6(4) 2_676 2_676 ?
W1 Pt1 W1 153.93(3) . 2_676 ?
C1 Pt1 W1 144.8(2) . 2_676 ?
C1 Pt1 W1 46.9(3) . . ?
C1 Pt1 O2 102.8(4) . 2_676 ?
C1 Pt1 C2 107.5(4) . 2_676 ?
C1 Pt1 C4 99.2(4) . 2_676 ?
C1 Pt1 C4 89.6(4) . . ?
C3 Pt1 W1 46.7(2) 2_676 2_676 ?
C3 Pt1 W1 155.9(3) 2_676 . ?
C3 Pt1 C1 129.7(4) 2_676 . ?
C3 Pt1 O2 30.1(4) 2_676 2_676 ?
C3 Pt1 C2 111.7(6) 2_676 . ?
C3 Pt1 C2 85.9(5) 2_676 2_676 ?
C3 Pt1 C4 80.0(4) 2_676 2_676 ?
C3 Pt1 C4 115.1(4) 2_676 . ?
O2 Pt1 W1 75.8(2) 2_676 2_676 ?
O2 Pt1 W1 129.4(3) 2_676 . ?
C2 Pt1 W1 135.4(4) . 2_676 ?
C2 Pt1 W1 118.2(4) 2_676 . ?
C2 Pt1 W1 44.3(4) 2_676 2_676 ?
C2 Pt1 W1 46.7(5) . . ?
C2 Pt1 C1 79.8(5) . . ?
C2 Pt1 O2 96.6(6) . 2_676 ?
C2 Pt1 O2 108.7(5) 2_676 2_676 ?
C2 Pt1 C2 150.8(2) . 2_676 ?
C2 Pt1 C4 165.8(6) . 2_676 ?
C4 Pt1 W1 123.2(3) 2_676 . ?
C4 Pt1 W1 48.2(3) . . ?
Pt2 Pt1 Pt1 33.8(4) . 2_676 ?
Pt2 Pt1 Pt1 40.6(5) 2_676 2_676 ?
Pt2 Pt1 W1 71.8(4) 2_676 . ?
Pt2 Pt1 W1 70.5(3) . 2_676 ?
Pt2 Pt1 W1 88.2(4) 2_676 2_676 ?
Pt2 Pt1 W1 87.7(3) . . ?
Pt2 Pt1 C1 75.9(5) 2_676 . ?
Pt2 Pt1 C1 131.8(4) . . ?
Pt2 Pt1 C3 132.3(4) 2_676 2_676 ?
Pt2 Pt1 C3 98.3(5) . 2_676 ?
Pt2 Pt1 O2 150.0(5) 2_676 2_676 ?
Pt2 Pt1 O2 121.6(5) . 2_676 ?
Pt2 Pt1 C2 46.4(6) 2_676 2_676 ?
Pt2 Pt1 C2 77.4(6) . . ?
Pt2 Pt1 C2 112.3(6) 2_676 . ?
Pt2 Pt1 C2 77.0(6) . 2_676 ?
Pt2 Pt1 C4 61.4(5) . . ?
Pt2 Pt1 C4 102.5(5) 2_676 . ?
Pt2 Pt1 C4 54.2(5) 2_676 2_676 ?
Pt2 Pt1 C4 93.2(5) . 2_676 ?
Pt2 Pt1 Pt2 74.4(6) 2_676 . ?
Pt1 W1 Pt1 26.07(3) . 2_676 ?
Pt1 W1 Pt2 17.22(12) . . ?
Pt1 W1 Pt2 14.64(12) 2_676 . ?
N1 W1 Pt1 137.05(13) . . ?
N1 W1 Pt1 118.45(13) . 2_676 ?
N1 W1 Pt2 136.09(19) . 2_676 ?
N1 W1 Pt2 120.64(18) . . ?
N3 W1 Pt1 128.48(15) . 2_676 ?
N3 W1 Pt1 134.85(16) . . ?
N3 W1 N1 81.8(2) . . ?
N3 W1 N5 80.7(2) . . ?
N3 W1 Pt2 141.31(18) . . ?
N3 W1 Pt2 123.55(19) . 2_676 ?
N5 W1 Pt1 144.02(14) . 2_676 ?
N5 W1 Pt1 119.28(14) . . ?
N5 W1 N1 82.19(19) . . ?
N5 W1 Pt2 129.8(2) . . ?
N5 W1 Pt2 132.5(2) . 2_676 ?
C1 W1 Pt1 70.2(2) . 2_676 ?
C1 W1 Pt1 51.7(2) . . ?
C1 W1 N1 171.1(2) . . ?
C1 W1 N3 91.1(3) . . ?
C1 W1 N5 91.4(3) . . ?
C1 W1 C4 103.5(5) . . ?
C1 W1 Pt2 52.6(2) . 2_676 ?
C1 W1 Pt2 68.2(2) . . ?
C3 W1 Pt1 71.8(2) . . ?
C3 W1 Pt1 47.1(2) . 2_676 ?
C3 W1 N1 90.3(3) . . ?
C3 W1 N3 90.1(3) . . ?
C3 W1 N5 168.9(3) . . ?
C3 W1 C1 95.1(4) . . ?
C3 W1 C4 90.5(5) . . ?
C3 W1 Pt2 61.2(3) . . ?
C3 W1 Pt2 58.2(3) . 2_676 ?
C2 W1 Pt1 50.4(6) . . ?
C2 W1 Pt1 61.9(5) . 2_676 ?
C2 W1 N1 99.4(6) . . ?
C2 W1 N3 167.5(4) . . ?
C2 W1 N5 87.1(5) . . ?
C2 W1 C1 86.4(6) . . ?
C2 W1 C3 102.3(5) . . ?
C2 W1 Pt2 63.7(6) . 2_676 ?
C2 W1 Pt2 48.0(5) . . ?
C4 W1 Pt1 58.9(4) . . ?
C4 W1 N1 83.5(5) . . ?
C4 W1 N3 165.3(5) . . ?
C4 W1 N5 96.7(4) . . ?
C4 W1 Pt2 49.6(4) . . ?
C4 W1 Pt2 68.6(4) . 2_676 ?
Pt2 W1 Pt1 15.14(13) 2_676 . ?
Pt2 W1 Pt1 17.67(13) 2_676 2_676 ?
Pt2 W1 Pt2 19.5(2) 2_676 . ?
N2 N1 W1 121.0(4) . . ?
C6 N1 W1 132.8(6) . . ?
C6 N1 N2 106.1(7) . . ?
N1 N2 B1 120.0(6) . . ?
C8 N2 N1 109.9(7) . . ?
C8 N2 B1 130.0(7) . . ?
N4 N3 W1 120.8(4) . . ?
C11 N3 W1 131.4(5) . . ?
C11 N3 N4 107.8(6) . . ?
N3 N4 B1 121.2(5) . . ?
C13 N4 N3 109.7(6) . . ?
C13 N4 B1 129.0(6) . . ?
N6 N5 W1 120.6(4) . . ?
C16 N5 W1 132.1(5) . . ?
C16 N5 N6 107.0(5) . . ?
N5 N6 B1 120.4(5) . . ?
C18 N6 N5 108.8(6) . . ?
C18 N6 B1 130.7(7) . . ?
W1 C1 Pt1 81.4(3) . . ?
W1 C1 Pt2 78.0(4) . 2_676 ?
Cl1 C1 Pt1 123.8(5) . . ?
Cl1 C1 W1 153.5(5) . . ?
Cl1 C1 Pt2 122.6(5) . 2_676 ?
O4 C1 Pt1 104.4(10) . . ?
O4 C1 W1 166.7(11) . . ?
O4 C1 Pt2 111.4(11) . 2_676 ?
Pt2 C1 Pt1 19.16(17) 2_676 . ?
Pt1 C3 Pt2 11.91(13) 2_676 . ?
Pt1 C3 Pt2 21.13(16) 2_676 2_676 ?
W1 C3 Pt1 86.2(3) . 2_676 ?
W1 C3 Pt2 73.9(3) . 2_676 ?
W1 C3 Pt2 75.3(3) . . ?
O2 C3 Pt1 97.9(8) . 2_676 ?
O2 C3 W1 162.9(10) . . ?
O2 C3 Pt2 114.6(8) . 2_676 ?
O2 C3 Pt2 106.9(8) . . ?
Cl2 C3 W1 145.7(5) . . ?
Cl2 C3 Pt2 129.8(6) . 2_676 ?
Cl2 C3 Pt2 136.6(5) . . ?
Pt2 C3 Pt2 21.5(3) 2_676 . ?
H5A C5 H5B 109.5 . . ?
H5A C5 H5C 109.5 . . ?
H5B C5 H5C 109.5 . . ?
C6 C5 H5A 109.5 . . ?
C6 C5 H5B 109.5 . . ?
C6 C5 H5C 109.5 . . ?
N1 C6 C5 122.4(10) . . ?
N1 C6 C7 109.3(8) . . ?
C7 C6 C5 128.3(8) . . ?
C6 C7 H7 125.8 . . ?
C8 C7 C6 108.4(8) . . ?
C8 C7 H7 125.8 . . ?
N2 C8 C7 106.3(9) . . ?
N2 C8 C9 122.9(9) . . ?
C7 C8 C9 130.8(9) . . ?
C8 C9 H9A 109.5 . . ?
C8 C9 H9B 109.5 . . ?
C8 C9 H9C 109.5 . . ?
H9A C9 H9B 109.5 . . ?
H9A C9 H9C 109.5 . . ?
H9B C9 H9C 109.5 . . ?
H10A C10 H10B 109.5 . . ?
H10A C10 H10C 109.5 . . ?
H10B C10 H10C 109.5 . . ?
C11 C10 H10A 109.5 . . ?
C11 C10 H10B 109.5 . . ?
C11 C10 H10C 109.5 . . ?
N3 C11 C10 125.1(7) . . ?
N3 C11 C12 108.1(8) . . ?
C12 C11 C10 126.7(8) . . ?
C11 C12 H12 126.6 . . ?
C13 C12 C11 106.8(7) . . ?
C13 C12 H12 126.6 . . ?
N4 C13 C12 107.5(7) . . ?
N4 C13 C14 124.3(8) . . ?
C12 C13 C14 128.2(7) . . ?
C13 C14 H14A 109.5 . . ?
C13 C14 H14B 109.5 . . ?
C13 C14 H14C 109.5 . . ?
H14A C14 H14B 109.5 . . ?
H14A C14 H14C 109.5 . . ?
H14B C14 H14C 109.5 . . ?
H15A C15 H15B 109.5 . . ?
H15A C15 H15C 109.5 . . ?
H15B C15 H15C 109.5 . . ?
C16 C15 H15A 109.5 . . ?
C16 C15 H15B 109.5 . . ?
C16 C15 H15C 109.5 . . ?
N5 C16 C15 123.2(7) . . ?
N5 C16 C17 108.7(7) . . ?
C17 C16 C15 128.0(7) . . ?
C16 C17 H17 126.8 . . ?
C18 C17 C16 106.3(7) . . ?
C18 C17 H17 126.8 . . ?
N6 C18 C19 121.1(8) . . ?
C17 C18 N6 109.1(7) . . ?
C17 C18 C19 129.7(8) . . ?
C18 C19 H19A 109.5 . . ?
C18 C19 H19B 109.5 . . ?
C18 C19 H19C 109.5 . . ?
H19A C19 H19B 109.5 . . ?
H19A C19 H19C 109.5 . . ?
H19B C19 H19C 109.5 . . ?
N2 B1 N4 108.6(6) . . ?
N2 B1 N6 107.5(5) . . ?
N2 B1 H1 110.7 . . ?
N4 B1 N6 108.5(6) . . ?
N4 B1 H1 110.7 . . ?
N6 B1 H1 110.7 . . ?
C3 O2 Pt1 52.0(6) . 2_676 ?
Pt1 C2 Pt1 29.2(2) . 2_676 ?
Pt1 C2 Pt2 15.45(19) . 2_676 ?
W1 C2 Pt1 82.9(7) . . ?
W1 C2 Pt1 73.8(6) . 2_676 ?
W1 C2 Pt2 69.9(6) . 2_676 ?
W1 C2 Pt2 86.9(7) . . ?
O1 C2 Pt1 107.2(12) . . ?
O1 C2 Pt1 117.4(11) . 2_676 ?
O1 C2 W1 168.7(13) . . ?
O1 C2 Pt2 120.8(12) . 2_676 ?
O1 C2 Pt2 104.4(11) . . ?
Pt2 C2 Pt1 14.3(2) . 2_676 ?
Pt2 C2 Pt1 22.9(3) . . ?
Pt2 C2 Pt1 19.2(2) 2_676 2_676 ?
Pt2 C2 Pt2 21.8(3) . 2_676 ?
Pt1 C4 Pt1 28.89(17) . 2_676 ?
Pt1 C4 Pt2 18.09(17) 2_676 2_676 ?
Pt1 C4 Pt2 15.02(15) . 2_676 ?
W1 C4 Pt1 73.0(4) . . ?
W1 C4 Pt1 72.3(4) . 2_676 ?
W1 C4 Pt2 82.1(5) . . ?
W1 C4 Pt2 64.0(4) . 2_676 ?
O3 C4 Pt1 117.4(10) . . ?
O3 C4 W1 169.6(12) . . ?
O3 C4 Pt2 108.1(9) . . ?
O3 C4 Pt2 126.4(9) . 2_676 ?
Pt2 C4 Pt1 15.47(19) . 2_676 ?
Pt2 C4 Pt1 19.8(2) . . ?
Pt2 C4 Pt2 18.7(3) . 2_676 ?
Pt1 Pt2 Pt1 105.6(6) 2_676 . ?
Pt1 Pt2 W1 77.2(4) 2_676 . ?
Pt1 Pt2 W1 93.0(4) 2_676 2_676 ?
Pt1 Pt2 W1 91.9(3) . 2_676 ?
Pt1 Pt2 W1 75.0(3) . . ?
Pt1 Pt2 C1 140.8(5) . 2_676 ?
Pt1 Pt2 C1 84.9(6) 2_676 2_676 ?
Pt1 Pt2 C3 35.8(3) 2_676 . ?
Pt1 Pt2 C3 60.6(4) . 2_676 ?
Pt1 Pt2 C3 133.7(5) 2_676 2_676 ?
Pt1 Pt2 C3 100.9(4) . . ?
Pt1 Pt2 C2 79.7(7) . . ?
Pt1 Pt2 C2 83.8(5) . 2_676 ?
Pt1 Pt2 C2 119.3(7) 2_676 . ?
Pt1 Pt2 C2 52.2(5) 2_676 2_676 ?
Pt1 Pt2 C4 110.4(6) 2_676 . ?
Pt1 Pt2 C4 68.7(4) . 2_676 ?
Pt1 Pt2 C4 98.8(6) . . ?
Pt1 Pt2 C4 62.4(5) 2_676 2_676 ?
Pt1 Pt2 Pt2 46.9(6) . 2_676 ?
Pt1 Pt2 Pt2 58.7(6) 2_676 2_676 ?
W1 Pt2 W1 160.5(2) 2_676 . ?
W1 Pt2 C4 47.4(3) 2_676 2_676 ?
C1 Pt2 W1 143.7(4) 2_676 . ?
C1 Pt2 W1 49.4(3) 2_676 2_676 ?
C1 Pt2 C3 108.3(4) 2_676 . ?
C1 Pt2 C3 84.6(4) 2_676 2_676 ?
C1 Pt2 C2 73.1(5) 2_676 2_676 ?
C1 Pt2 C4 84.4(4) 2_676 2_676 ?
C1 Pt2 C4 113.0(5) 2_676 . ?
C3 Pt2 W1 43.5(2) . . ?
C3 Pt2 W1 48.0(2) 2_676 2_676 ?
C3 Pt2 W1 130.2(4) 2_676 . ?
C3 Pt2 W1 128.8(3) . 2_676 ?
C3 Pt2 C3 158.5(3) 2_676 . ?
C3 Pt2 C2 81.6(5) 2_676 2_676 ?
C3 Pt2 C4 71.7(4) 2_676 2_676 ?
C3 Pt2 C4 91.9(4) . 2_676 ?
C2 Pt2 W1 147.6(6) . 2_676 ?
C2 Pt2 W1 45.1(5) . . ?
C2 Pt2 W1 46.4(4) 2_676 2_676 ?
C2 Pt2 W1 116.6(4) 2_676 . ?
C2 Pt2 C1 128.4(6) . 2_676 ?
C2 Pt2 C3 102.3(6) . 2_676 ?
C2 Pt2 C3 85.7(5) 2_676 . ?
C2 Pt2 C3 83.6(6) . . ?
C2 Pt2 C2 158.2(3) . 2_676 ?
C2 Pt2 C4 146.6(5) . 2_676 ?
C2 Pt2 C4 15.5(4) 2_676 2_676 ?
C4 Pt2 W1 48.3(3) . . ?
C4 Pt2 W1 113.4(3) 2_676 . ?
C4 Pt2 C3 76.3(5) . . ?
Pt2 Pt2 W1 93.9(5) 2_676 2_676 ?
Pt2 Pt2 W1 66.6(5) 2_676 . ?
Pt2 Pt2 C1 128.3(8) 2_676 2_676 ?
Pt2 Pt2 C3 63.4(7) 2_676 . ?
Pt2 Pt2 C3 95.0(8) 2_676 2_676 ?
Pt2 Pt2 C2 55.9(7) 2_676 2_676 ?
Pt2 Pt2 C2 102.3(8) 2_676 . ?
Pt2 Pt2 C4 47.7(6) 2_676 2_676 ?
Pt2 Pt2 C4 113.6(7) 2_676 . ?

loop_
_geom_bond_atom_site_label_1
_geom_bond_atom_site_label_2
_geom_bond_distance
_geom_bond_site_symmetry_2
_geom_bond_publ_flag
Pt1 Pt1 1.2095(16) 2_676 ?
Pt1 W1 2.6924(7) 2_676 ?
Pt1 W1 2.6685(8) . ?
Pt1 C1 2.118(7) . ?
Pt1 C3 1.977(8) 2_676 ?
Pt1 O2 2.484(13) 2_676 ?
Pt1 C2 2.071(19) . ?
Pt1 C2 2.473(17) 2_676 ?
Pt1 C4 2.389(15) . ?
Pt1 C4 2.454(14) 2_676 ?
Pt1 Pt2 0.818(6) . ?
Pt1 Pt2 0.698(6) 2_676 ?
W1 N1 2.233(6) . ?
W1 N3 2.219(5) . ?
W1 N5 2.232(5) . ?
W1 C1 1.970(10) . ?
W1 C3 1.962(8) . ?
W1 C2 1.957(18) . ?
W1 C4 2.080(12) . ?
W1 Pt2 2.760(4) . ?
W1 Pt2 2.539(4) 2_676 ?
N1 N2 1.379(8) . ?
N1 C6 1.337(9) . ?
N2 C8 1.351(10) . ?
N2 B1 1.530(9) . ?
N3 N4 1.363(8) . ?
N3 C11 1.330(9) . ?
N4 C13 1.350(9) . ?
N4 B1 1.535(10) . ?
N5 N6 1.360(8) . ?
N5 C16 1.346(9) . ?
N6 C18 1.358(8) . ?
N6 B1 1.561(10) . ?
C1 Cl1 1.502(11) . ?
C1 O4 1.312(18) . ?
C1 Pt2 2.063(9) 2_676 ?
C3 O2 1.257(13) . ?
C3 Cl2 1.648(9) . ?
C3 Pt2 2.245(11) 2_676 ?
C3 Pt2 2.501(10) . ?
C5 H5A 0.9600 . ?
C5 H5B 0.9600 . ?
C5 H5C 0.9600 . ?
C5 C6 1.516(13) . ?
C6 C7 1.365(15) . ?
C7 H7 0.9300 . ?
C7 C8 1.360(14) . ?
C8 C9 1.470(15) . ?
C9 H9A 0.9600 . ?
C9 H9B 0.9600 . ?
C9 H9C 0.9600 . ?
C10 H10A 0.9600 . ?
C10 H10B 0.9600 . ?
C10 H10C 0.9600 . ?
C10 C11 1.499(13) . ?
C11 C12 1.410(11) . ?
C12 H12 0.9300 . ?
C12 C13 1.361(12) . ?
C13 C14 1.478(11) . ?
C14 H14A 0.9600 . ?
C14 H14B 0.9600 . ?
C14 H14C 0.9600 . ?
C15 H15A 0.9600 . ?
C15 H15B 0.9600 . ?
C15 H15C 0.9600 . ?
C15 C16 1.488(13) . ?
C16 C17 1.402(11) . ?
C17 H17 0.9300 . ?
C17 C18 1.335(12) . ?
C18 C19 1.490(11) . ?
C19 H19A 0.9600 . ?
C19 H19B 0.9600 . ?
C19 H19C 0.9600 . ?
B1 H1 1.1500 . ?
O1 C2 1.29(2) . ?
C2 Pt2 2.424(19) 2_676 ?
C2 Pt2 2.055(18) . ?
O3 C4 1.238(16) . ?
C4 Pt2 2.122(15) . ?
C4 Pt2 2.630(15) 2_676 ?
Pt2 Pt2 0.922(10) 2_676 ?

loop_
_geom_torsion_atom_site_label_1
_geom_torsion_atom_site_label_2
_geom_torsion_atom_site_label_3
_geom_torsion_atom_site_label_4
_geom_torsion
_geom_torsion_site_symmetry_1
_geom_torsion_site_symmetry_2
_geom_torsion_site_symmetry_3
_geom_torsion_site_symmetry_4
_geom_torsion_publ_flag
Pt1 Pt1 Pt2 W1 -71.7(4) 2_676 . . . ?
Pt1 Pt1 Pt2 W1 93.7(5) 2_676 . . 2_676 ?
Pt1 Pt1 Pt2 C1 101.3(11) 2_676 . . 2_676 ?
Pt1 Pt1 Pt2 C3 -36.5(4) 2_676 . . . ?
Pt1 Pt1 Pt2 C3 131.7(5) 2_676 . . 2_676 ?
Pt1 Pt1 Pt2 C2 47.9(6) 2_676 . . 2_676 ?
Pt1 Pt1 Pt2 C2 -117.8(7) 2_676 . . . ?
Pt1 Pt1 Pt2 C4 51.4(6) 2_676 . . 2_676 ?
Pt1 Pt1 Pt2 C4 -114.1(6) 2_676 . . . ?
Pt1 Pt1 Pt2 Pt2 0.000(4) 2_676 . . 2_676 ?
W1 Pt1 Pt2 Pt1 -93.7(5) 2_676 . . 2_676 ?
W1 Pt1 Pt2 Pt1 71.7(4) . . . 2_676 ?
W1 Pt1 Pt2 W1 -165.42(14) 2_676 . . . ?
W1 Pt1 Pt2 W1 165.42(14) . . . 2_676 ?
W1 Pt1 Pt2 C1 173.0(9) . . . 2_676 ?
W1 Pt1 Pt2 C1 7.6(7) 2_676 . . 2_676 ?
W1 Pt1 Pt2 C3 35.3(3) . . . . ?
W1 Pt1 Pt2 C3 -130.1(4) 2_676 . . . ?
W1 Pt1 Pt2 C3 38.1(3) 2_676 . . 2_676 ?
W1 Pt1 Pt2 C3 -156.5(3) . . . 2_676 ?
W1 Pt1 Pt2 C2 -46.0(5) . . . . ?
W1 Pt1 Pt2 C2 -45.7(4) 2_676 . . 2_676 ?
W1 Pt1 Pt2 C2 119.7(4) . . . 2_676 ?
W1 Pt1 Pt2 C2 148.5(5) 2_676 . . . ?
W1 Pt1 Pt2 C4 -42.4(4) . . . . ?
W1 Pt1 Pt2 C4 123.1(3) . . . 2_676 ?
W1 Pt1 Pt2 C4 -42.3(4) 2_676 . . 2_676 ?
W1 Pt1 Pt2 C4 152.2(5) 2_676 . . . ?
W1 Pt1 Pt2 Pt2 -93.7(5) 2_676 . . 2_676 ?
W1 Pt1 Pt2 Pt2 71.7(4) . . . 2_676 ?
W1 N1 N2 C8 177.5(5) . . . . ?
W1 N1 N2 B1 -5.2(8) . . . . ?
W1 N1 C6 C5 1.7(12) . . . . ?
W1 N1 C6 C7 -177.5(5) . . . . ?
W1 N3 N4 C13 178.5(4) . . . . ?
W1 N3 N4 B1 -4.1(8) . . . . ?
W1 N3 C11 C10 0.7(14) . . . . ?
W1 N3 C11 C12 -178.5(5) . . . . ?
W1 N5 N6 C18 173.1(4) . . . . ?
W1 N5 N6 B1 -10.7(7) . . . . ?
W1 N5 C16 C15 6.4(12) . . . . ?
W1 N5 C16 C17 -172.4(5) . . . . ?
W1 C3 O2 Pt1 -103(3) . . . 2_676 ?
N1 N2 C8 C7 0.1(9) . . . . ?
N1 N2 C8 C9 -178.2(8) . . . . ?
N1 N2 B1 N4 61.4(8) . . . . ?
N1 N2 B1 N6 -55.9(8) . . . . ?
N1 C6 C7 C8 1.1(10) . . . . ?
N2 N1 C6 C5 178.2(8) . . . . ?
N2 N1 C6 C7 -1.0(9) . . . . ?
N3 N4 C13 C12 0.2(8) . . . . ?
N3 N4 C13 C14 -179.6(7) . . . . ?
N3 N4 B1 N2 -56.4(8) . . . . ?
N3 N4 B1 N6 60.2(8) . . . . ?
N3 C11 C12 C13 0.4(9) . . . . ?
N4 N3 C11 C10 179.0(10) . . . . ?
N4 N3 C11 C12 -0.2(9) . . . . ?
N5 N6 C18 C17 1.1(8) . . . . ?
N5 N6 C18 C19 -177.2(6) . . . . ?
N5 N6 B1 N2 66.2(8) . . . . ?
N5 N6 B1 N4 -51.1(7) . . . . ?
N5 C16 C17 C18 -0.9(8) . . . . ?
N6 N5 C16 C15 -179.7(8) . . . . ?
N6 N5 C16 C17 1.5(8) . . . . ?
C1 Pt1 Pt2 Pt1 54.0(8) . . . 2_676 ?
C1 Pt1 Pt2 W1 -17.7(5) . . . . ?
C1 Pt1 Pt2 W1 147.7(4) . . . 2_676 ?
C1 Pt1 Pt2 C1 155.3(5) . . . 2_676 ?
C1 Pt1 Pt2 C3 -174.2(6) . . . 2_676 ?
C1 Pt1 Pt2 C3 17.6(7) . . . . ?
C1 Pt1 Pt2 C2 102.0(6) . . . 2_676 ?
C1 Pt1 Pt2 C2 -63.7(7) . . . . ?
C1 Pt1 Pt2 C4 105.4(6) . . . 2_676 ?
C1 Pt1 Pt2 C4 -60.1(7) . . . . ?
C1 Pt1 Pt2 Pt2 54.0(8) . . . 2_676 ?
C3 Pt1 Pt2 Pt1 -131.7(5) 2_676 . . 2_676 ?
C3 Pt1 Pt2 W1 156.5(3) 2_676 . . . ?
C3 Pt1 Pt2 W1 -38.1(3) 2_676 . . 2_676 ?
C3 Pt1 Pt2 C1 -30.5(10) 2_676 . . 2_676 ?
C3 Pt1 Pt2 C3 -168.21(14) 2_676 . . . ?
C3 Pt1 Pt2 C2 110.5(6) 2_676 . . . ?
C3 Pt1 Pt2 C2 -83.8(5) 2_676 . . 2_676 ?
C3 Pt1 Pt2 C4 -80.4(4) 2_676 . . 2_676 ?
C3 Pt1 Pt2 C4 114.1(5) 2_676 . . . ?
C3 Pt1 Pt2 Pt2 -131.7(5) 2_676 . . 2_676 ?
C5 C6 C7 C8 -178.1(8) . . . . ?
C6 N1 N2 C8 0.5(8) . . . . ?
C6 N1 N2 B1 177.8(7) . . . . ?
C6 C7 C8 N2 -0.7(10) . . . . ?
C6 C7 C8 C9 177.5(10) . . . . ?
C8 N2 B1 N4 -122.0(8) . . . . ?
C8 N2 B1 N6 120.7(8) . . . . ?
C10 C11 C12 C13 -178.8(10) . . . . ?
C11 N3 N4 C13 0.0(8) . . . . ?
C11 N3 N4 B1 177.5(7) . . . . ?
C11 C12 C13 N4 -0.3(9) . . . . ?
C11 C12 C13 C14 179.5(8) . . . . ?
C13 N4 B1 N2 120.5(7) . . . . ?
C13 N4 B1 N6 -122.9(7) . . . . ?
C15 C16 C17 C18 -179.6(9) . . . . ?
C16 N5 N6 C18 -1.6(7) . . . . ?
C16 N5 N6 B1 174.5(6) . . . . ?
C16 C17 C18 N6 -0.1(8) . . . . ?
C16 C17 C18 C19 178.0(8) . . . . ?
C18 N6 B1 N2 -118.6(7) . . . . ?
C18 N6 B1 N4 124.1(7) . . . . ?
B1 N2 C8 C7 -176.8(8) . . . . ?
B1 N2 C8 C9 4.9(14) . . . . ?
B1 N4 C13 C12 -177.0(7) . . . . ?
B1 N4 C13 C14 3.2(12) . . . . ?
B1 N6 C18 C17 -174.5(7) . . . . ?
B1 N6 C18 C19 7.2(11) . . . . ?
O2 Pt1 Pt2 Pt1 -152.1(5) 2_676 . . 2_676 ?
O2 Pt1 Pt2 W1 -58.5(5) 2_676 . . 2_676 ?
O2 Pt1 Pt2 W1 136.1(4) 2_676 . . . ?
O2 Pt1 Pt2 C1 -50.9(11) 2_676 . . 2_676 ?
O2 Pt1 Pt2 C3 171.4(4) 2_676 . . . ?
O2 Pt1 Pt2 C3 -20.4(5) 2_676 . . 2_676 ?
O2 Pt1 Pt2 C2 90.1(6) 2_676 . . . ?
O2 Pt1 Pt2 C2 -104.2(6) 2_676 . . 2_676 ?
O2 Pt1 Pt2 Pt2 -152.1(5) 2_676 . . 2_676 ?
C2 Pt1 Pt2 Pt1 117.8(7) . . . 2_676 ?
C2 Pt1 Pt2 Pt1 -47.9(6) 2_676 . . 2_676 ?
C2 Pt1 Pt2 W1 46.0(5) . . . . ?
C2 Pt1 Pt2 W1 -148.5(5) . . . 2_676 ?
C2 Pt1 Pt2 W1 45.7(4) 2_676 . . 2_676 ?
C2 Pt1 Pt2 W1 -119.7(4) 2_676 . . . ?
C2 Pt1 Pt2 C1 53.3(9) 2_676 . . 2_676 ?
C2 Pt1 Pt2 C1 -140.9(11) . . . 2_676 ?
C2 Pt1 Pt2 C3 -84.4(5) 2_676 . . . ?
C2 Pt1 Pt2 C3 83.8(5) 2_676 . . 2_676 ?
C2 Pt1 Pt2 C3 -110.5(6) . . . 2_676 ?
C2 Pt1 Pt2 C3 81.3(6) . . . . ?
C2 Pt1 Pt2 C2 -165.7(2) 2_676 . . . ?
C2 Pt1 Pt2 C2 165.7(2) . . . 2_676 ?
C2 Pt1 Pt2 Pt2 117.8(7) . . . 2_676 ?
C2 Pt1 Pt2 Pt2 -47.9(6) 2_676 . . 2_676 ?
C4 Pt1 Pt2 Pt1 -51.4(6) 2_676 . . 2_676 ?
C4 Pt1 Pt2 Pt1 114.1(6) . . . 2_676 ?
C4 Pt1 Pt2 W1 42.4(4) . . . . ?
C4 Pt1 Pt2 W1 -123.1(3) 2_676 . . . ?
C4 Pt1 Pt2 W1 -152.2(5) . . . 2_676 ?
C4 Pt1 Pt2 W1 42.3(4) 2_676 . . 2_676 ?
C4 Pt1 Pt2 C1 49.9(10) 2_676 . . 2_676 ?
C4 Pt1 Pt2 C1 -144.6(11) . . . 2_676 ?
C4 Pt1 Pt2 C3 -87.8(4) 2_676 . . . ?
C4 Pt1 Pt2 C3 -114.1(5) . . . 2_676 ?
C4 Pt1 Pt2 C3 80.4(4) 2_676 . . 2_676 ?
C4 Pt1 Pt2 C3 77.7(5) . . . . ?
C4 Pt1 Pt2 C4 165.5(2) . . . 2_676 ?
C4 Pt1 Pt2 C4 -165.5(2) 2_676 . . . ?
C4 Pt1 Pt2 Pt2 -51.4(6) 2_676 . . 2_676 ?
C4 Pt1 Pt2 Pt2 114.1(6) . . . 2_676 ?
Pt2 Pt1 Pt2 Pt1 0.000(2) 2_676 . . 2_676 ?
Pt2 Pt1 Pt2 W1 -71.7(4) 2_676 . . . ?
Pt2 Pt1 Pt2 W1 93.7(5) 2_676 . . 2_676 ?
Pt2 Pt1 Pt2 C1 101.3(11) 2_676 . . 2_676 ?
Pt2 Pt1 Pt2 C3 -36.5(4) 2_676 . . . ?
Pt2 Pt1 Pt2 C3 131.7(5) 2_676 . . 2_676 ?
Pt2 Pt1 Pt2 C2 47.9(6) 2_676 . . 2_676 ?
Pt2 Pt1 Pt2 C2 -117.8(7) 2_676 . . . ?
Pt2 Pt1 Pt2 C4 -114.1(6) 2_676 . . . ?
Pt2 Pt1 Pt2 C4 51.4(6) 2_676 . . 2_676 ?
Pt2 C3 O2 Pt1 -7.99(17) . . . 2_676 ?
Pt2 C3 O2 Pt1 13.6(3) 2_676 . . 2_676 ?

loop_
_exptl_oxdiff_crystal_face_indexfrac_h
_exptl_oxdiff_crystal_face_indexfrac_k
_exptl_oxdiff_crystal_face_indexfrac_l
_exptl_oxdiff_crystal_face_x
_exptl_oxdiff_crystal_face_y
_exptl_oxdiff_crystal_face_z
-2.3994 -5.9290 -5.4468 0.0666 0.2885 0.9552
6.1310 -0.6987 4.8900 0.1906 0.7914 -0.5809
-6.3213 -1.7065 -1.1265 -0.8166 -0.3404 0.4661
6.2834 1.5670 0.9313 0.8293 0.3456 -0.4391
0.1990 4.2747 6.1874 -0.5481 -0.2256 -0.8054
-5.0094 0.1075 -6.4367 0.1324 -0.7011 0.7006
2.6787 6.2206 4.8806 0.0588 -0.3280 -0.9429
4.5361 0.4516 -2.6084 0.9830 0.1832 -0.0091
